data_1507605
loop_
_publ_author_name
'Jiang, Biao'
'Wang, Jue'
'Huang, Zuo-Gang'

_publ_section_title
;
 Studies toward the Total Synthesis of Nagelamide K.
;
_journal_issue 8
_journal_name_full 'Organic letters'
_journal_page_first 2070
_journal_page_last 2073
_journal_paper_doi 10.1021/ol3005886
_journal_volume 14
_journal_year 2012
_chemical_formula_sum 'C18 H24 N6 O8 S2'
_chemical_formula_weight 516.55
_chemical_name_systematic
; 
 ? 
;
_space_group_IT_number 14
_symmetry_cell_setting monoclinic
_symmetry_space_group_name_Hall '-P 2ybc'
_symmetry_space_group_name_H-M 'P 1 21/c 1'
_atom_sites_solution_hydrogens geom
_atom_sites_solution_primary direct
_atom_sites_solution_secondary difmap
_audit_creation_method SHELXL-97
_cell_angle_alpha 90.00
_cell_angle_beta 97.257(2)
_cell_angle_gamma 90.00
_cell_formula_units_Z 4
_cell_length_a 7.3058(9)
_cell_length_b 13.4880(16)
_cell_length_c 23.950(3)
_cell_measurement_reflns_used 5350
_cell_measurement_temperature 293(2)
_cell_measurement_theta_max 56.573
_cell_measurement_theta_min 5.962
_cell_volume 2341.1(5)
_computing_cell_refinement 'Bruker SMART'
_computing_data_collection 'Bruker SMART'
_computing_data_reduction 'Bruker SHELXTL'
_computing_molecular_graphics 'Bruker SHELXTL'
_computing_publication_material 'Bruker SHELXTL'
_computing_structure_refinement 'SHELXL-97 (Sheldrick, 1997)'
_computing_structure_solution 'SHELXS-97 (Sheldrick, 1990)'
_diffrn_ambient_temperature 293(2)
_diffrn_measured_fraction_theta_full 0.996
_diffrn_measured_fraction_theta_max 0.996
_diffrn_measurement_device_type 'CCD area detector'
_diffrn_measurement_method 'phi and omega scans'
_diffrn_radiation_monochromator graphite
_diffrn_radiation_source 'fine-focus sealed tube'
_diffrn_radiation_type MoK\a
_diffrn_radiation_wavelength 0.71073
_diffrn_reflns_av_R_equivalents 0.0300
_diffrn_reflns_av_sigmaI/netI 0.0320
_diffrn_reflns_limit_h_max 9
_diffrn_reflns_limit_h_min -8
_diffrn_reflns_limit_k_max 16
_diffrn_reflns_limit_k_min -15
_diffrn_reflns_limit_l_max 29
_diffrn_reflns_limit_l_min -28
_diffrn_reflns_number 12334
_diffrn_reflns_theta_full 25.99
_diffrn_reflns_theta_max 25.99
_diffrn_reflns_theta_min 1.74
_exptl_absorpt_coefficient_mu 0.284
_exptl_absorpt_correction_T_max 1.00000
_exptl_absorpt_correction_T_min 0.70615
_exptl_absorpt_correction_type empirical
_exptl_absorpt_process_details sadabs
_exptl_crystal_colour colorless
_exptl_crystal_density_diffrn 1.466
_exptl_crystal_density_method 'not measured'
_exptl_crystal_description prismatic
_exptl_crystal_F_000 1080
_exptl_crystal_size_max 0.378
_exptl_crystal_size_mid 0.311
_exptl_crystal_size_min 0.269
_refine_diff_density_max 0.451
_refine_diff_density_min -0.321
_refine_diff_density_rms 0.066
_refine_ls_extinction_method none
_refine_ls_goodness_of_fit_ref 1.080
_refine_ls_hydrogen_treatment constr
_refine_ls_matrix_type full
_refine_ls_number_parameters 313
_refine_ls_number_reflns 4567
_refine_ls_number_restraints 0
_refine_ls_restrained_S_all 1.080
_refine_ls_R_factor_all 0.0564
_refine_ls_R_factor_gt 0.0486
_refine_ls_shift/su_max 0.001
_refine_ls_shift/su_mean 0.000
_refine_ls_structure_factor_coef Fsqd
_refine_ls_weighting_details 'calc w=1/[\s^2^(Fo^2^)+(0.0739P)^2^+0.8141P] where P=(Fo^2^+2Fc^2^)/3'
_refine_ls_weighting_scheme calc
_refine_ls_wR_factor_gt 0.1307
_refine_ls_wR_factor_ref 0.1369
_reflns_number_gt 3840
_reflns_number_total 4567
_reflns_threshold_expression >2sigma(I)
_cod_data_source_file ol3005886_si_003.cif
_cod_data_source_block cd21164
_cod_depositor_comments
;
The following automatic conversions were performed:

'_symmetry_cell_setting' value 'Monoclinic' changed to 'monoclinic'
according to /home/saulius/struct/CIF-dictionaries/cif_core.dic
dictionary named 'cif_core.dic' version 2.4.1 from 2010-06-29.

Automatic conversion script
Id: cif_fix_values 1715 2011-07-08 13:25:40Z adriana 
;
_cod_original_cell_volume 2341.2(5)
_cod_original_sg_symbol_H-M P2(1)/c
_cod_database_code 1507605

loop_
_symmetry_equiv_pos_as_xyz
'x, y, z'
'-x, y+1/2, -z+1/2'
'-x, -y, -z'
'x, -y-1/2, z-1/2'

loop_
_atom_site_label
_atom_site_type_symbol
_atom_site_fract_x
_atom_site_fract_y
_atom_site_fract_z
_atom_site_U_iso_or_equiv
_atom_site_adp_type
_atom_site_occupancy
_atom_site_symmetry_multiplicity
_atom_site_calc_flag
_atom_site_refinement_flags
S1 S 0.30351(8) 0.05639(4) 0.15255(3) 0.04565(18) Uani 1 1 d .
S2 S 0.67203(8) 0.71900(5) 0.01554(2) 0.04573(18) Uani 1 1 d .
N1 N 0.2946(3) 0.24875(16) 0.26934(8) 0.0488(5) Uani 1 1 d .
N2 N 0.2987(3) 0.15759(14) 0.19322(7) 0.0405(4) Uani 1 1 d .
N3 N 0.4934(3) 0.55396(16) 0.12579(8) 0.0482(5) Uani 1 1 d .
N4 N 0.5704(3) 0.63073(14) 0.05036(7) 0.0430(4) Uani 1 1 d .
N5 N 0.1013(3) 0.04726(18) 0.11913(10) 0.0595(6) Uani 1 1 d .
N6 N 0.5794(3) 0.82106(16) 0.03076(10) 0.0572(6) Uani 1 1 d .
O1 O -0.1196(3) 0.36158(17) 0.08146(8) 0.0671(6) Uani 1 1 d .
O2 O -0.1341(2) 0.39705(14) 0.17168(7) 0.0519(4) Uani 1 1 d .
O3 O 0.2835(3) 0.61854(13) 0.25278(7) 0.0568(5) Uani 1 1 d .
O4 O 0.1296(2) 0.64835(12) 0.16790(7) 0.0521(4) Uani 1 1 d .
O5 O 0.4269(3) 0.07617(15) 0.11325(8) 0.0639(5) Uani 1 1 d .
O6 O 0.3343(3) -0.02224(14) 0.19104(9) 0.0718(6) Uani 1 1 d .
O7 O 0.8574(3) 0.71928(16) 0.04040(9) 0.0664(5) Uani 1 1 d .
O8 O 0.6210(3) 0.69915(15) -0.04176(7) 0.0639(5) Uani 1 1 d .
C1 C 0.3078(4) 0.15977(19) 0.25053(10) 0.0505(6) Uani 1 1 d .
H1 H 0.3219 0.1037 0.2733 0.061 Uiso 1 1 calc R
C2 C 0.2773(3) 0.25438(16) 0.17509(9) 0.0365(5) Uani 1 1 d .
H2 H 0.2669 0.2770 0.1381 0.044 Uiso 1 1 calc R
C3 C 0.2744(3) 0.30987(16) 0.22224(8) 0.0352(4) Uani 1 1 d .
C4 C 0.2633(3) 0.41627(16) 0.22928(8) 0.0358(5) Uani 1 1 d .
H4 H 0.3036 0.4407 0.2650 0.043 Uiso 1 1 calc R
C5 C 0.2019(3) 0.48307(16) 0.19044(8) 0.0354(4) Uani 1 1 d .
C6 C 0.1202(3) 0.45823(16) 0.13236(8) 0.0361(5) Uani 1 1 d .
C7 C 0.1854(3) 0.48758(17) 0.08546(9) 0.0407(5) Uani 1 1 d .
H7 H 0.1160 0.4701 0.0516 0.049 Uiso 1 1 calc R
C8 C 0.3517(3) 0.54336(17) 0.08139(9) 0.0404(5) Uani 1 1 d .
C9 C 0.3972(3) 0.59069(18) 0.03493(9) 0.0452(5) Uani 1 1 d .
H9 H 0.3263 0.5952 -0.0001 0.054 Uiso 1 1 calc R
C10 C 0.6196(3) 0.6064(2) 0.10582(10) 0.0491(6) Uani 1 1 d .
H10 H 0.7303 0.6251 0.1267 0.059 Uiso 1 1 calc R
C11 C -0.0560(3) 0.40014(17) 0.12473(9) 0.0415(5) Uani 1 1 d .
C12 C -0.3053(3) 0.3423(2) 0.16954(13) 0.0628(7) Uani 1 1 d .
H12A H -0.3904 0.3656 0.1385 0.094 Uiso 1 1 calc R
H12B H -0.3572 0.3521 0.2040 0.094 Uiso 1 1 calc R
H12C H -0.2817 0.2731 0.1647 0.094 Uiso 1 1 calc R
C13 C 0.2121(3) 0.58924(17) 0.20799(9) 0.0401(5) Uani 1 1 d .
C14 C 0.1491(5) 0.75313(19) 0.17854(14) 0.0671(8) Uani 1 1 d .
H14A H 0.0794 0.7714 0.2083 0.101 Uiso 1 1 calc R
H14B H 0.1040 0.7892 0.1450 0.101 Uiso 1 1 calc R
H14C H 0.2769 0.7687 0.1893 0.101 Uiso 1 1 calc R
C15 C 0.0576(5) 0.1040(3) 0.06693(15) 0.0873(11) Uani 1 1 d .
H15A H -0.0393 0.0713 0.0430 0.131 Uiso 1 1 calc R
H15B H 0.1654 0.1084 0.0479 0.131 Uiso 1 1 calc R
H15C H 0.0181 0.1695 0.0757 0.131 Uiso 1 1 calc R
C16 C -0.0480(5) 0.0386(4) 0.1546(2) 0.1157(16) Uani 1 1 d .
H16A H -0.0657 0.1014 0.1721 0.174 Uiso 1 1 calc R
H16B H -0.0159 -0.0106 0.1832 0.174 Uiso 1 1 calc R
H16C H -0.1600 0.0195 0.1318 0.174 Uiso 1 1 calc R
C17 C 0.3925(5) 0.8415(3) 0.00362(17) 0.0838(10) Uani 1 1 d .
H17A H 0.3054 0.8044 0.0221 0.126 Uiso 1 1 calc R
H17B H 0.3825 0.8224 -0.0353 0.126 Uiso 1 1 calc R
H17C H 0.3670 0.9110 0.0062 0.126 Uiso 1 1 calc R
C18 C 0.6117(7) 0.8500(3) 0.09032(17) 0.1102(15) Uani 1 1 d .
H18A H 0.5925 0.9200 0.0936 0.165 Uiso 1 1 calc R
H18B H 0.7361 0.8338 0.1054 0.165 Uiso 1 1 calc R
H18C H 0.5274 0.8149 0.1109 0.165 Uiso 1 1 calc R

loop_
_atom_site_aniso_label
_atom_site_aniso_U_11
_atom_site_aniso_U_22
_atom_site_aniso_U_33
_atom_site_aniso_U_23
_atom_site_aniso_U_13
_atom_site_aniso_U_12
S1 0.0476(4) 0.0365(3) 0.0541(4) -0.0008(2) 0.0114(3) 0.0037(2)
S2 0.0452(3) 0.0485(4) 0.0462(3) 0.0051(2) 0.0163(2) -0.0037(3)
N1 0.0603(13) 0.0488(12) 0.0374(10) 0.0053(8) 0.0066(9) 0.0050(9)
N2 0.0424(10) 0.0363(10) 0.0425(10) 0.0029(8) 0.0045(8) 0.0022(8)
N3 0.0443(11) 0.0581(13) 0.0412(10) 0.0089(9) 0.0015(8) -0.0088(9)
N4 0.0450(11) 0.0455(11) 0.0397(10) 0.0024(8) 0.0099(8) -0.0082(8)
N5 0.0499(13) 0.0625(14) 0.0661(14) -0.0109(11) 0.0070(10) -0.0104(10)
N6 0.0597(14) 0.0470(12) 0.0659(14) 0.0030(10) 0.0118(11) 0.0004(10)
O1 0.0533(11) 0.0900(15) 0.0560(11) -0.0140(10) -0.0011(8) -0.0294(10)
O2 0.0319(8) 0.0692(12) 0.0546(10) 0.0038(8) 0.0057(7) -0.0114(8)
O3 0.0703(12) 0.0480(10) 0.0506(10) -0.0127(8) 0.0020(8) -0.0063(8)
O4 0.0578(11) 0.0378(9) 0.0592(10) -0.0029(7) 0.0014(8) 0.0038(8)
O5 0.0593(12) 0.0620(12) 0.0767(12) -0.0077(9) 0.0330(9) 0.0052(9)
O6 0.0973(16) 0.0417(10) 0.0751(13) 0.0064(9) 0.0056(11) 0.0079(10)
O7 0.0423(10) 0.0794(14) 0.0799(13) 0.0161(10) 0.0169(9) -0.0047(9)
O8 0.0811(14) 0.0701(13) 0.0443(10) 0.0032(8) 0.0226(9) -0.0082(10)
C1 0.0653(16) 0.0444(14) 0.0418(12) 0.0092(10) 0.0062(11) 0.0061(11)
C2 0.0336(11) 0.0381(11) 0.0379(10) 0.0045(9) 0.0047(8) -0.0025(8)
C3 0.0284(10) 0.0415(11) 0.0355(10) 0.0011(8) 0.0040(8) -0.0018(8)
C4 0.0319(11) 0.0421(12) 0.0339(10) -0.0044(9) 0.0059(8) -0.0041(9)
C5 0.0283(10) 0.0400(11) 0.0388(10) -0.0031(9) 0.0078(8) -0.0042(8)
C6 0.0326(11) 0.0357(11) 0.0397(11) -0.0014(8) 0.0031(8) -0.0007(8)
C7 0.0432(12) 0.0403(12) 0.0370(10) -0.0002(9) -0.0005(9) -0.0029(9)
C8 0.0420(12) 0.0426(12) 0.0367(11) 0.0007(9) 0.0056(9) -0.0028(9)
C9 0.0496(14) 0.0498(13) 0.0360(11) -0.0008(10) 0.0041(9) -0.0086(11)
C10 0.0442(13) 0.0586(15) 0.0432(12) 0.0090(11) 0.0006(10) -0.0089(11)
C11 0.0350(11) 0.0413(12) 0.0470(12) 0.0028(10) 0.0006(9) -0.0019(9)
C12 0.0349(13) 0.0730(18) 0.0801(18) 0.0178(15) 0.0059(12) -0.0150(12)
C13 0.0358(11) 0.0414(12) 0.0443(12) -0.0045(10) 0.0100(9) -0.0034(9)
C14 0.078(2) 0.0375(14) 0.085(2) -0.0028(13) 0.0088(16) 0.0053(13)
C15 0.084(2) 0.081(2) 0.087(2) -0.0074(19) -0.0265(19) 0.0002(19)
C16 0.060(2) 0.150(4) 0.143(4) -0.026(3) 0.035(2) -0.041(3)
C17 0.066(2) 0.074(2) 0.112(3) 0.0151(19) 0.0155(19) 0.0162(17)
C18 0.147(4) 0.079(3) 0.100(3) -0.040(2) -0.003(3) 0.027(3)

loop_
_atom_type_symbol
_atom_type_description
_atom_type_scat_dispersion_real
_atom_type_scat_dispersion_imag
_atom_type_scat_source
C C 0.0033 0.0016 'International Tables Vol C Tables 4.2.6.8 and 6.1.1.4'
H H 0.0000 0.0000 'International Tables Vol C Tables 4.2.6.8 and 6.1.1.4'
N N 0.0061 0.0033 'International Tables Vol C Tables 4.2.6.8 and 6.1.1.4'
O O 0.0106 0.0060 'International Tables Vol C Tables 4.2.6.8 and 6.1.1.4'
S S 0.1246 0.1234 'International Tables Vol C Tables 4.2.6.8 and 6.1.1.4'

loop_
_geom_angle_atom_site_label_1
_geom_angle_atom_site_label_2
_geom_angle_atom_site_label_3
_geom_angle
O6 S1 O5 121.23(13)
O6 S1 N5 109.45(14)
O5 S1 N5 108.05(13)
O6 S1 N2 104.27(11)
O5 S1 N2 107.18(11)
N5 S1 N2 105.55(11)
O8 S2 O7 122.47(13)
O8 S2 N6 108.68(13)
O7 S2 N6 108.29(13)
O8 S2 N4 105.73(11)
O7 S2 N4 104.69(11)
N6 S2 N4 105.74(11)
C1 N1 C3 105.86(19)
C1 N2 C2 106.57(18)
C1 N2 S1 126.73(16)
C2 N2 S1 126.65(15)
C10 N3 C8 105.55(18)
C10 N4 C9 106.52(18)
C10 N4 S2 124.93(16)
C9 N4 S2 126.25(16)
C15 N5 C16 115.9(3)
C15 N5 S1 118.4(2)
C16 N5 S1 115.1(2)
C17 N6 C18 114.1(3)
C17 N6 S2 117.4(2)
C18 N6 S2 115.5(2)
C11 O2 C12 116.7(2)
C13 O4 C14 115.7(2)
N1 C1 N2 112.0(2)
N1 C1 H1 124.0
N2 C1 H1 124.0
C3 C2 N2 105.86(18)
C3 C2 H2 127.1
N2 C2 H2 127.1
C2 C3 N1 109.7(2)
C2 C3 C4 130.56(19)
N1 C3 C4 119.67(18)
C5 C4 C3 127.45(19)
C5 C4 H4 116.3
C3 C4 H4 116.3
C4 C5 C6 124.3(2)
C4 C5 C13 116.90(19)
C6 C5 C13 118.79(19)
C7 C6 C5 125.4(2)
C7 C6 C11 116.43(19)
C5 C6 C11 118.12(18)
C6 C7 C8 127.2(2)
C6 C7 H7 116.4
C8 C7 H7 116.4
C9 C8 N3 109.9(2)
C9 C8 C7 126.5(2)
N3 C8 C7 123.53(19)
C8 C9 N4 105.95(19)
C8 C9 H9 127.0
N4 C9 H9 127.0
N3 C10 N4 112.0(2)
N3 C10 H10 124.0
N4 C10 H10 124.0
O1 C11 O2 123.9(2)
O1 C11 C6 124.4(2)
O2 C11 C6 111.62(18)
O2 C12 H12A 109.5
O2 C12 H12B 109.5
H12A C12 H12B 109.5
O2 C12 H12C 109.5
H12A C12 H12C 109.5
H12B C12 H12C 109.5
O3 C13 O4 123.6(2)
O3 C13 C5 124.7(2)
O4 C13 C5 111.70(18)
O4 C14 H14A 109.5
O4 C14 H14B 109.5
H14A C14 H14B 109.5
O4 C14 H14C 109.5
H14A C14 H14C 109.5
H14B C14 H14C 109.5
N5 C15 H15A 109.5
N5 C15 H15B 109.5
H15A C15 H15B 109.5
N5 C15 H15C 109.5
H15A C15 H15C 109.5
H15B C15 H15C 109.5
N5 C16 H16A 109.5
N5 C16 H16B 109.5
H16A C16 H16B 109.5
N5 C16 H16C 109.5
H16A C16 H16C 109.5
H16B C16 H16C 109.5
N6 C17 H17A 109.5
N6 C17 H17B 109.5
H17A C17 H17B 109.5
N6 C17 H17C 109.5
H17A C17 H17C 109.5
H17B C17 H17C 109.5
N6 C18 H18A 109.5
N6 C18 H18B 109.5
H18A C18 H18B 109.5
N6 C18 H18C 109.5
H18A C18 H18C 109.5
H18B C18 H18C 109.5

loop_
_geom_bond_atom_site_label_1
_geom_bond_atom_site_label_2
_geom_bond_distance
S1 O6 1.404(2)
S1 O5 1.4086(19)
S1 N5 1.593(2)
S1 N2 1.6798(19)
S2 O8 1.4016(19)
S2 O7 1.409(2)
S2 N6 1.596(2)
S2 N4 1.6793(19)
N1 C1 1.290(3)
N1 C3 1.390(3)
N2 C1 1.366(3)
N2 C2 1.379(3)
N3 C10 1.300(3)
N3 C8 1.394(3)
N4 C10 1.372(3)
N4 C9 1.382(3)
N5 C15 1.466(4)
N5 C16 1.470(4)
N6 C17 1.462(4)
N6 C18 1.469(4)
O1 C11 1.199(3)
O2 C11 1.324(3)
O2 C12 1.448(3)
O3 C13 1.199(3)
O4 C13 1.332(3)
O4 C14 1.440(3)
C1 H1 0.9300
C2 C3 1.357(3)
C2 H2 0.9300
C3 C4 1.448(3)
C4 C5 1.331(3)
C4 H4 0.9300
C5 C6 1.481(3)
C5 C13 1.492(3)
C6 C7 1.335(3)
C6 C11 1.498(3)
C7 C8 1.443(3)
C7 H7 0.9300
C8 C9 1.360(3)
C9 H9 0.9300
C10 H10 0.9300
C12 H12A 0.9600
C12 H12B 0.9600
C12 H12C 0.9600
C14 H14A 0.9600
C14 H14B 0.9600
C14 H14C 0.9600
C15 H15A 0.9600
C15 H15B 0.9600
C15 H15C 0.9600
C16 H16A 0.9600
C16 H16B 0.9600
C16 H16C 0.9600
C17 H17A 0.9600
C17 H17B 0.9600
C17 H17C 0.9600
C18 H18A 0.9600
C18 H18B 0.9600
C18 H18C 0.9600

loop_
_geom_hbond_atom_site_label_D
_geom_hbond_atom_site_label_H
_geom_hbond_atom_site_label_A
_geom_hbond_distance_DH
_geom_hbond_distance_HA
_geom_hbond_distance_DA
_geom_hbond_angle_DHA
_geom_hbond_site_symmetry_A
C2 H2 O8 0.93 2.57 3.427(3) 154.2 3_665
C18 H18A O5 0.96 2.50 3.409(4) 157.3 1_565
C16 H16A O3 0.96 2.56 3.162(5) 121.1 2_545
C9 H9 O1 0.93 2.38 3.297(3) 167.6 3_565

loop_
_geom_torsion_atom_site_label_1
_geom_torsion_atom_site_label_2
_geom_torsion_atom_site_label_3
_geom_torsion_atom_site_label_4
_geom_torsion
O6 S1 N2 C1 -4.8(2)
O5 S1 N2 C1 -134.5(2)
N5 S1 N2 C1 110.5(2)
O6 S1 N2 C2 178.0(2)
O5 S1 N2 C2 48.4(2)
N5 S1 N2 C2 -66.6(2)
O8 S2 N4 C10 162.3(2)
O7 S2 N4 C10 31.8(2)
N6 S2 N4 C10 -82.5(2)
O8 S2 N4 C9 -37.2(2)
O7 S2 N4 C9 -167.8(2)
N6 S2 N4 C9 77.9(2)
O6 S1 N5 C15 -163.4(2)
O5 S1 N5 C15 -29.5(3)
N2 S1 N5 C15 84.9(2)
O6 S1 N5 C16 53.2(3)
O5 S1 N5 C16 -172.9(3)
N2 S1 N5 C16 -58.5(3)
O8 S2 N6 C17 37.8(3)
O7 S2 N6 C17 172.9(2)
N4 S2 N6 C17 -75.3(2)
O8 S2 N6 C18 176.9(3)
O7 S2 N6 C18 -48.0(3)
N4 S2 N6 C18 63.8(3)
C3 N1 C1 N2 0.3(3)
C2 N2 C1 N1 -0.2(3)
S1 N2 C1 N1 -177.82(18)
C1 N2 C2 C3 0.0(2)
S1 N2 C2 C3 177.59(16)
N2 C2 C3 N1 0.2(2)
N2 C2 C3 C4 177.0(2)
C1 N1 C3 C2 -0.4(3)
C1 N1 C3 C4 -177.5(2)
C2 C3 C4 C5 20.7(4)
N1 C3 C4 C5 -162.9(2)
C3 C4 C5 C6 4.4(3)
C3 C4 C5 C13 -177.6(2)
C4 C5 C6 C7 -120.1(3)
C13 C5 C6 C7 61.9(3)
C4 C5 C6 C11 63.4(3)
C13 C5 C6 C11 -114.5(2)
C5 C6 C7 C8 4.0(4)
C11 C6 C7 C8 -179.5(2)
C10 N3 C8 C9 -0.1(3)
C10 N3 C8 C7 178.5(2)
C6 C7 C8 C9 -165.0(2)
C6 C7 C8 N3 16.7(4)
N3 C8 C9 N4 0.5(3)
C7 C8 C9 N4 -178.0(2)
C10 N4 C9 C8 -0.7(3)
S2 N4 C9 C8 -164.07(17)
C8 N3 C10 N4 -0.4(3)
C9 N4 C10 N3 0.7(3)
S2 N4 C10 N3 164.37(19)
C12 O2 C11 O1 0.7(4)
C12 O2 C11 C6 -179.7(2)
C7 C6 C11 O1 16.1(4)
C5 C6 C11 O1 -167.1(2)
C7 C6 C11 O2 -163.5(2)
C5 C6 C11 O2 13.3(3)
C14 O4 C13 O3 7.1(3)
C14 O4 C13 C5 -173.7(2)
C4 C5 C13 O3 5.8(3)
C6 C5 C13 O3 -176.1(2)
C4 C5 C13 O4 -173.36(18)
C6 C5 C13 O4 4.8(3)

loop_
_cod_related_entry_id
_cod_related_entry_database
_cod_related_entry_code
1 ChemSpider 30651859
